data_4074233
loop_
_publ_author_name
'Zirngast, Michaela'
'Marschner, Christoph'
'Baumgartner, Judith'

_publ_section_title
;
 Cobalt-Assisted Silicon&#x2212;Silicon Bond Activation
;
_journal_issue 20
_journal_name_full Organometallics
_journal_page_first 4897
_journal_paper_doi 10.1021/om0604831
_journal_volume 25
_journal_year 2006
_chemical_formula_sum 'C17 H14 Co2 O6 Si'
_chemical_formula_weight 460.23
_chemical_name_systematic
;
 ?
;
_space_group_IT_number 9
_symmetry_cell_setting monoclinic
_symmetry_space_group_name_Hall 'C -2yc'
_symmetry_space_group_name_H-M 'C 1 c 1'
_atom_sites_solution_hydrogens geom
_atom_sites_solution_primary direct
_atom_sites_solution_secondary difmap
_audit_creation_method SHELXL-97
_cell_angle_alpha 90.00
_cell_angle_beta 94.61(3)
_cell_angle_gamma 90.00
_cell_formula_units_Z 8
_cell_length_a 8.3963(17)
_cell_length_b 14.220(3)
_cell_length_c 32.546(7)
_cell_measurement_temperature 100(2)
_cell_volume 3873.3(14)
_computing_cell_refinement 'Bruker XSCANS'
_computing_data_collection 'Bruker XSCANS'
_computing_data_reduction 'Bruker SHELXTL'
_computing_molecular_graphics 'Bruker SHELXTL'
_computing_publication_material 'Bruker SHELXTL'
_computing_structure_refinement 'SHELXL-97 (Sheldrick, 1997)'
_computing_structure_solution 'SHELXS-97 (Sheldrick, 1990)'
_diffrn_ambient_temperature 100(2)
_diffrn_measured_fraction_theta_full 0.996
_diffrn_measured_fraction_theta_max 0.996
_diffrn_measurement_device_type 'Bruker P4'
_diffrn_measurement_method '\w scans'
_diffrn_radiation_monochromator graphite
_diffrn_radiation_source 'fine-focus sealed tube'
_diffrn_radiation_type MoK\a
_diffrn_radiation_wavelength 0.71073
_diffrn_reflns_av_R_equivalents 0.0619
_diffrn_reflns_av_sigmaI/netI 0.0882
_diffrn_reflns_limit_h_max 10
_diffrn_reflns_limit_h_min -10
_diffrn_reflns_limit_k_max 17
_diffrn_reflns_limit_k_min -17
_diffrn_reflns_limit_l_max 40
_diffrn_reflns_limit_l_min -40
_diffrn_reflns_number 15066
_diffrn_reflns_theta_full 26.37
_diffrn_reflns_theta_max 26.37
_diffrn_reflns_theta_min 2.51
_diffrn_standards_interval_time 10
_exptl_absorpt_coefficient_mu 1.803
_exptl_absorpt_correction_T_max 0.6925
_exptl_absorpt_correction_T_min 0.4845
_exptl_absorpt_correction_type SADABS
_exptl_absorpt_process_details XPREP
_exptl_crystal_colour red
_exptl_crystal_density_diffrn 1.578
_exptl_crystal_density_method 'not measured'
_exptl_crystal_description blocks
_exptl_crystal_F_000 1856
_exptl_crystal_size_max 0.47
_exptl_crystal_size_mid 0.35
_exptl_crystal_size_min 0.22
_refine_diff_density_max 1.262
_refine_diff_density_min -0.562
_refine_diff_density_rms 0.120
_refine_ls_abs_structure_details 'Flack H D (1983), Acta Cryst. A39, 876-881'
_refine_ls_abs_structure_Flack 0.53(2)
_refine_ls_extinction_method none
_refine_ls_goodness_of_fit_ref 1.079
_refine_ls_hydrogen_treatment mixed
_refine_ls_matrix_type full
_refine_ls_number_parameters 476
_refine_ls_number_reflns 7654
_refine_ls_number_restraints 2
_refine_ls_restrained_S_all 1.079
_refine_ls_R_factor_all 0.0731
_refine_ls_R_factor_gt 0.0607
_refine_ls_shift/su_max 0.019
_refine_ls_shift/su_mean 0.002
_refine_ls_structure_factor_coef Fsqd
_refine_ls_weighting_details 'calc w=1/[\s^2^(Fo^2^)+(0.0553P)^2^+0.0000P] where P=(Fo^2^+2Fc^2^)/3'
_refine_ls_weighting_scheme calc
_refine_ls_wR_factor_gt 0.1229
_refine_ls_wR_factor_ref 0.1290
_reflns_number_gt 6555
_reflns_number_total 7654
_reflns_threshold_expression >2sigma(I)
_cod_data_source_file om0604831si20060720_042426.cif
_cod_data_source_block 7a_245j
_cod_depositor_comments
;
The following automatic conversions were performed:

'_symmetry_cell_setting' value 'Monoclinic' changed to 'monoclinic'
according to /home/saulius/struct/CIF-dictionaries/cif_core.dic
dictionary named 'cif_core.dic' version 2.4.1 from 2010-06-29.

Automatic conversion script
Id: cif_fix_values 1715 2011-07-08 13:25:40Z adriana 
;
_cod_original_cell_volume 3873.3(13)
_cod_original_sg_symbol_H-M Cc
_cod_database_code 4074233

loop_
_symmetry_equiv_pos_as_xyz
'x, y, z'
'x, -y, z+1/2'
'x+1/2, y+1/2, z'
'x+1/2, -y+1/2, z+1/2'

loop_
_atom_site_label
_atom_site_type_symbol
_atom_site_fract_x
_atom_site_fract_y
_atom_site_fract_z
_atom_site_U_iso_or_equiv
_atom_site_adp_type
_atom_site_occupancy
_atom_site_symmetry_multiplicity
_atom_site_calc_flag
_atom_site_refinement_flags
Co1 Co 0.02444(9) 0.66129(6) 0.15977(3) 0.0165(2) Uani 1 1 d .
Co2 Co 0.03559(9) 0.53704(6) 0.10697(3) 0.0178(2) Uani 1 1 d .
Co3 Co 0.79834(9) 0.63089(6) 0.34051(3) 0.0154(2) Uani 1 1 d .
Co4 Co 0.78262(9) 0.75314(6) 0.39432(3) 0.0166(2) Uani 1 1 d .
Si1 Si 0.3899(2) 0.54154(14) 0.17265(6) 0.0183(4) Uani 1 1 d .
Si2 Si 0.4327(2) 0.74960(13) 0.32633(6) 0.0175(4) Uani 1 1 d .
O1 O -0.2556(6) 0.7667(4) 0.12418(17) 0.0300(13) Uani 1 1 d .
O2 O -0.0887(7) 0.5425(4) 0.22583(19) 0.0332(14) Uani 1 1 d .
O3 O 0.1802(6) 0.8111(4) 0.21110(16) 0.0262(12) Uani 1 1 d .
O4 O -0.0638(6) 0.3715(4) 0.15367(18) 0.0329(14) Uani 1 1 d .
O5 O -0.2489(7) 0.6008(4) 0.05596(18) 0.0375(15) Uani 1 1 d .
O6 O 0.2249(7) 0.4465(5) 0.04589(19) 0.0425(16) Uani 1 1 d .
O7 O 0.6458(6) 0.4819(4) 0.28882(17) 0.0266(12) Uani 1 1 d .
O8 O 0.9119(8) 0.7523(4) 0.27529(19) 0.0345(15) Uani 1 1 d .
O9 O 1.0775(7) 0.5244(4) 0.37681(19) 0.0325(14) Uani 1 1 d .
O10 O 0.8856(6) 0.9201(4) 0.34824(16) 0.0275(12) Uani 1 1 d .
O11 O 1.0673(6) 0.6943(4) 0.44664(17) 0.0281(12) Uani 1 1 d .
O12 O 0.5874(7) 0.8407(4) 0.45466(18) 0.0330(14) Uani 1 1 d .
C1 C 0.2160(8) 0.5939(5) 0.1419(2) 0.0135(14) Uani 1 1 d .
C2 C 0.1610(8) 0.6555(5) 0.1135(2) 0.0150(15) Uani 1 1 d .
C3 C 0.2129(8) 0.7209(5) 0.0826(2) 0.0148(15) Uani 1 1 d .
C4 C 0.3725(8) 0.7178(5) 0.0731(2) 0.0214(16) Uani 1 1 d .
H4 H 0.4449 0.6743 0.0865 0.026 Uiso 1 1 calc R
C5 C 0.4231(10) 0.7792(5) 0.0438(2) 0.0261(18) Uani 1 1 d .
H5 H 0.5318 0.7778 0.0377 0.031 Uiso 1 1 calc R
C6 C 0.3223(9) 0.8412(5) 0.0236(2) 0.0241(17) Uani 1 1 d .
H6 H 0.3598 0.8815 0.0032 0.029 Uiso 1 1 calc R
C7 C 0.1645(9) 0.8455(5) 0.0328(2) 0.0231(17) Uani 1 1 d .
H7 H 0.0932 0.8898 0.0194 0.028 Uiso 1 1 calc R
C8 C 0.1117(9) 0.7838(5) 0.0621(2) 0.0215(16) Uani 1 1 d .
H8 H 0.0028 0.7854 0.0680 0.026 Uiso 1 1 calc R
C9 C 0.3221(8) 0.4563(5) 0.2110(2) 0.0176(15) Uani 1 1 d .
H9A H 0.2578 0.4892 0.2303 0.026 Uiso 1 1 calc R
H9B H 0.4154 0.4277 0.2262 0.026 Uiso 1 1 calc R
H9C H 0.2575 0.4071 0.1967 0.026 Uiso 1 1 calc R
C10 C 0.5063(9) 0.6401(5) 0.1990(3) 0.0265(19) Uani 1 1 d .
H10A H 0.5221 0.6902 0.1791 0.040 Uiso 1 1 calc R
H10B H 0.6104 0.6166 0.2103 0.040 Uiso 1 1 calc R
H10C H 0.4472 0.6649 0.2214 0.040 Uiso 1 1 calc R
C11 C 0.5160(9) 0.4802(5) 0.1362(3) 0.029(2) Uani 1 1 d .
H11A H 0.4658 0.4203 0.1277 0.044 Uiso 1 1 calc R
H11B H 0.6223 0.4682 0.1499 0.044 Uiso 1 1 calc R
H11C H 0.5260 0.5198 0.1119 0.044 Uiso 1 1 calc R
C12 C -0.1514(9) 0.7262(6) 0.1382(2) 0.0248(18) Uani 1 1 d .
C13 C -0.0447(9) 0.5872(6) 0.2009(2) 0.0220(18) Uani 1 1 d .
C14 C 0.1212(9) 0.7529(5) 0.1910(2) 0.0238(17) Uani 1 1 d .
C15 C -0.0235(9) 0.4358(5) 0.1358(2) 0.0216(17) Uani 1 1 d .
C16 C -0.1409(11) 0.5730(6) 0.0741(2) 0.0290(19) Uani 1 1 d .
C17 C 0.1487(9) 0.4798(6) 0.0693(3) 0.0284(19) Uani 1 1 d .
C18 C 0.6057(9) 0.6993(5) 0.3574(2) 0.0195(15) Uani 1 1 d .
C19 C 0.6597(8) 0.6353(4) 0.3859(2) 0.0143(15) Uani 1 1 d .
C20 C 0.6000(8) 0.5691(5) 0.4158(2) 0.0155(15) Uani 1 1 d .
C21 C 0.4435(8) 0.5769(5) 0.4266(2) 0.0175(15) Uani 1 1 d .
H21 H 0.3755 0.6247 0.4147 0.021 Uiso 1 1 calc R
C22 C 0.3874(8) 0.5144(5) 0.4550(2) 0.0194(16) Uani 1 1 d .
H22 H 0.2814 0.5211 0.4628 0.023 Uiso 1 1 calc R
C23 C 0.4821(9) 0.4430(5) 0.4719(2) 0.0225(16) Uani 1 1 d .
H23 H 0.4415 0.3996 0.4907 0.027 Uiso 1 1 calc R
C24 C 0.6388(10) 0.4356(5) 0.4610(2) 0.0240(17) Uani 1 1 d .
H24 H 0.7060 0.3873 0.4728 0.029 Uiso 1 1 calc R
C25 C 0.6978(9) 0.4981(5) 0.4330(2) 0.0209(16) Uani 1 1 d .
H25 H 0.8047 0.4924 0.4258 0.025 Uiso 1 1 calc R
C26 C 0.3030(9) 0.8112(6) 0.3620(2) 0.0247(18) Uani 1 1 d .
H26A H 0.2639 0.7656 0.3814 0.037 Uiso 1 1 calc R
H26B H 0.2121 0.8401 0.3460 0.037 Uiso 1 1 calc R
H26C H 0.3652 0.8600 0.3773 0.037 Uiso 1 1 calc R
C27 C 0.3185(10) 0.6486(5) 0.3013(3) 0.0258(19) Uani 1 1 d .
H27A H 0.3892 0.6120 0.2848 0.039 Uiso 1 1 calc R
H27B H 0.2284 0.6728 0.2833 0.039 Uiso 1 1 calc R
H27C H 0.2783 0.6083 0.3226 0.039 Uiso 1 1 calc R
C28 C 0.5024(10) 0.8340(6) 0.2883(2) 0.0285(18) Uani 1 1 d .
H28A H 0.5585 0.8862 0.3028 0.043 Uiso 1 1 calc R
H28B H 0.4104 0.8584 0.2711 0.043 Uiso 1 1 calc R
H28C H 0.5753 0.8020 0.2708 0.043 Uiso 1 1 calc R
C29 C 0.7036(9) 0.5389(5) 0.3090(2) 0.0195(16) Uani 1 1 d .
C30 C 0.8703(9) 0.7053(5) 0.3006(2) 0.0219(17) Uani 1 1 d .
C31 C 0.9720(9) 0.5667(5) 0.3625(2) 0.0212(16) Uani 1 1 d .
C32 C 0.8459(8) 0.8571(5) 0.3665(2) 0.0211(16) Uani 1 1 d .
C33 C 0.9585(8) 0.7187(5) 0.4264(2) 0.0185(16) Uani 1 1 d .
C34 C 0.6683(9) 0.8082(5) 0.4316(2) 0.0231(17) Uani 1 1 d .

loop_
_atom_site_aniso_label
_atom_site_aniso_U_11
_atom_site_aniso_U_22
_atom_site_aniso_U_33
_atom_site_aniso_U_23
_atom_site_aniso_U_13
_atom_site_aniso_U_12
Co1 0.0126(5) 0.0165(5) 0.0207(5) 0.0018(4) 0.0026(4) 0.0031(4)
Co2 0.0155(5) 0.0154(5) 0.0227(5) -0.0006(4) 0.0027(4) -0.0019(4)
Co3 0.0106(5) 0.0145(5) 0.0213(5) -0.0006(4) 0.0019(4) 0.0014(4)
Co4 0.0125(5) 0.0149(5) 0.0225(5) -0.0014(4) 0.0022(4) -0.0007(4)
Si1 0.0131(10) 0.0176(10) 0.0244(11) 0.0046(8) 0.0022(8) 0.0051(8)
Si2 0.0137(10) 0.0155(10) 0.0232(11) 0.0022(8) 0.0005(8) 0.0016(8)
O1 0.018(3) 0.038(3) 0.033(3) 0.004(3) -0.005(2) 0.009(3)
O2 0.032(3) 0.035(3) 0.034(3) 0.010(3) 0.011(3) 0.005(3)
O3 0.022(3) 0.025(3) 0.031(3) -0.001(3) 0.000(2) -0.002(2)
O4 0.019(3) 0.032(3) 0.050(4) 0.005(3) 0.015(3) 0.001(2)
O5 0.037(4) 0.039(4) 0.034(3) -0.003(3) -0.013(3) 0.002(3)
O6 0.036(4) 0.048(4) 0.046(4) -0.022(3) 0.019(3) -0.012(3)
O7 0.022(3) 0.024(3) 0.033(3) -0.007(2) -0.002(2) 0.002(2)
O8 0.038(4) 0.032(3) 0.036(4) 0.008(3) 0.017(3) 0.003(3)
O9 0.021(3) 0.027(3) 0.050(4) -0.004(3) 0.000(3) 0.009(3)
O10 0.032(3) 0.017(3) 0.035(3) 0.000(2) 0.011(2) -0.007(2)
O11 0.019(3) 0.031(3) 0.033(3) 0.000(3) -0.004(2) 0.003(2)
O12 0.033(3) 0.028(3) 0.039(4) -0.011(3) 0.010(3) -0.001(3)
C1 0.016(3) 0.012(3) 0.013(3) 0.004(3) 0.005(3) 0.004(3)
C2 0.012(4) 0.023(4) 0.011(4) -0.003(3) 0.007(3) -0.001(3)
C3 0.012(3) 0.009(3) 0.023(4) 0.000(3) -0.001(3) -0.001(3)
C4 0.018(4) 0.017(4) 0.029(4) 0.004(3) -0.006(3) 0.003(3)
C5 0.035(5) 0.026(4) 0.017(4) 0.008(3) 0.000(3) -0.005(4)
C6 0.028(4) 0.020(4) 0.025(4) 0.003(3) 0.006(3) -0.006(3)
C7 0.018(4) 0.021(4) 0.029(4) -0.001(3) -0.004(3) 0.004(3)
C8 0.021(4) 0.030(4) 0.015(4) -0.002(3) 0.015(3) -0.007(3)
C9 0.008(3) 0.014(4) 0.031(4) 0.004(3) 0.003(3) 0.004(3)
C10 0.015(4) 0.026(4) 0.038(5) 0.009(4) 0.000(4) 0.002(3)
C11 0.012(4) 0.022(4) 0.056(6) 0.016(4) 0.013(4) 0.015(3)
C12 0.011(4) 0.030(5) 0.034(5) 0.002(4) 0.004(3) 0.003(3)
C13 0.017(4) 0.028(5) 0.021(4) -0.001(4) 0.008(3) 0.000(3)
C14 0.019(4) 0.031(5) 0.021(4) 0.003(3) 0.002(3) 0.010(3)
C15 0.024(4) 0.021(4) 0.022(4) -0.002(3) 0.011(3) -0.004(3)
C16 0.039(5) 0.022(4) 0.026(4) -0.004(4) 0.001(4) -0.005(4)
C17 0.020(4) 0.028(5) 0.037(5) -0.004(4) 0.005(4) -0.009(3)
C18 0.012(3) 0.026(4) 0.021(4) -0.004(3) 0.003(3) 0.002(3)
C19 0.016(4) 0.006(3) 0.021(4) -0.002(3) 0.000(3) 0.003(3)
C20 0.019(4) 0.018(4) 0.009(3) -0.003(3) -0.004(3) -0.004(3)
C21 0.014(4) 0.018(4) 0.021(4) -0.003(3) 0.001(3) -0.001(3)
C22 0.011(3) 0.023(4) 0.025(4) -0.004(3) 0.004(3) -0.008(3)
C23 0.028(4) 0.020(4) 0.020(4) -0.001(3) 0.004(3) -0.017(3)
C24 0.041(5) 0.017(4) 0.013(3) -0.003(3) -0.003(3) 0.001(3)
C25 0.029(4) 0.009(3) 0.024(4) -0.005(3) -0.003(3) 0.001(3)
C26 0.020(4) 0.027(4) 0.028(4) -0.009(3) 0.006(3) 0.004(3)
C27 0.026(5) 0.025(4) 0.026(5) -0.003(3) -0.001(4) 0.001(3)
C28 0.030(5) 0.024(4) 0.032(5) -0.003(4) 0.003(4) -0.003(4)
C29 0.015(4) 0.021(4) 0.024(4) 0.004(3) 0.006(3) 0.007(3)
C30 0.019(4) 0.017(4) 0.029(4) -0.004(3) 0.001(3) 0.013(3)
C31 0.026(4) 0.012(4) 0.026(4) -0.007(3) 0.007(3) -0.002(3)
C32 0.006(3) 0.025(4) 0.031(4) -0.007(3) -0.002(3) 0.007(3)
C33 0.016(4) 0.021(4) 0.019(4) -0.002(3) 0.006(3) -0.004(3)
C34 0.029(4) 0.013(4) 0.027(4) -0.004(3) -0.001(4) -0.010(3)

loop_
_atom_type_symbol
_atom_type_description
_atom_type_scat_dispersion_real
_atom_type_scat_dispersion_imag
_atom_type_scat_source
C C 0.0033 0.0016 'International Tables Vol C Tables 4.2.6.8 and 6.1.1.4'
H H 0.0000 0.0000 'International Tables Vol C Tables 4.2.6.8 and 6.1.1.4'
O O 0.0106 0.0060 'International Tables Vol C Tables 4.2.6.8 and 6.1.1.4'
Si Si 0.0817 0.0704 'International Tables Vol C Tables 4.2.6.8 and 6.1.1.4'
Co Co 0.3494 0.9721 'International Tables Vol C Tables 4.2.6.8 and 6.1.1.4'

loop_
_geom_angle_atom_site_label_1
_geom_angle_atom_site_label_2
_geom_angle_atom_site_label_3
_geom_angle
C14 Co1 C12 99.4(3)
C14 Co1 C13 99.1(3)
C12 Co1 C13 106.0(3)
C14 Co1 C2 101.4(3)
C12 Co1 C2 103.3(3)
C13 Co1 C2 140.7(3)
C14 Co1 C1 100.0(3)
C12 Co1 C1 140.6(3)
C13 Co1 C1 104.2(3)
C2 Co1 C1 39.2(3)
C14 Co1 Co2 150.1(2)
C12 Co1 Co2 99.7(3)
C13 Co1 Co2 97.4(2)
C2 Co1 Co2 51.7(2)
C1 Co1 Co2 51.6(2)
C17 Co2 C15 100.1(3)
C17 Co2 C16 100.1(4)
C15 Co2 C16 106.4(4)
C17 Co2 C2 98.7(3)
C15 Co2 C2 141.5(3)
C16 Co2 C2 102.9(3)
C17 Co2 C1 98.9(3)
C15 Co2 C1 104.7(3)
C16 Co2 C1 139.8(3)
C2 Co2 C1 39.0(3)
C17 Co2 Co1 147.8(2)
C15 Co2 Co1 100.4(2)
C16 Co2 Co1 97.6(3)
C2 Co2 Co1 50.91(19)
C1 Co2 Co1 51.83(19)
C29 Co3 C30 99.9(3)
C29 Co3 C31 99.3(3)
C30 Co3 C31 105.8(3)
C29 Co3 C19 101.0(3)
C30 Co3 C19 140.8(3)
C31 Co3 C19 103.1(3)
C29 Co3 C18 100.3(3)
C30 Co3 C18 103.7(3)
C31 Co3 C18 140.9(3)
C19 Co3 C18 39.9(3)
C29 Co3 Co4 149.6(2)
C30 Co3 Co4 97.8(2)
C31 Co3 Co4 99.3(2)
C19 Co3 Co4 51.30(19)
C18 Co3 Co4 51.3(2)
C34 Co4 C33 100.6(3)
C34 Co4 C32 100.1(3)
C33 Co4 C32 104.4(3)
C34 Co4 C19 99.4(3)
C33 Co4 C19 104.1(3)
C32 Co4 C19 141.6(3)
C34 Co4 C18 99.4(3)
C33 Co4 C18 141.4(3)
C32 Co4 C18 104.2(3)
C19 Co4 C18 39.8(3)
C34 Co4 Co3 148.1(2)
C33 Co4 Co3 97.5(2)
C32 Co4 Co3 100.6(2)
C19 Co4 Co3 50.5(2)
C18 Co4 Co3 51.8(2)
C1 Si1 C9 110.6(3)
C1 Si1 C11 107.8(3)
C9 Si1 C11 109.9(3)
C1 Si1 C10 107.7(3)
C9 Si1 C10 110.8(4)
C11 Si1 C10 109.8(4)
C18 Si2 C28 109.9(3)
C18 Si2 C26 108.2(4)
C28 Si2 C26 110.0(4)
C18 Si2 C27 107.0(3)
C28 Si2 C27 112.5(4)
C26 Si2 C27 109.0(4)
C2 C1 Si1 148.5(6)
C2 C1 Co2 70.4(4)
Si1 C1 Co2 132.3(4)
C2 C1 Co1 69.1(4)
Si1 C1 Co1 130.7(4)
Co2 C1 Co1 76.6(3)
C1 C2 C3 142.4(7)
C1 C2 Co1 71.7(4)
C3 C2 Co1 136.5(5)
C1 C2 Co2 70.6(4)
C3 C2 Co2 130.5(5)
Co1 C2 Co2 77.3(2)
C8 C3 C4 118.8(6)
C8 C3 C2 122.8(6)
C4 C3 C2 118.4(6)
C5 C4 C3 119.0(7)
C6 C5 C4 122.0(7)
C5 C6 C7 119.7(7)
C6 C7 C8 118.9(7)
C3 C8 C7 121.7(7)
O1 C12 Co1 177.9(7)
O2 C13 Co1 179.2(8)
O3 C14 Co1 178.8(7)
O4 C15 Co2 178.7(8)
O5 C16 Co2 174.7(8)
O6 C17 Co2 177.1(7)
C19 C18 Si2 147.4(6)
C19 C18 Co4 69.6(4)
Si2 C18 Co4 134.3(4)
C19 C18 Co3 68.1(4)
Si2 C18 Co3 130.9(4)
Co4 C18 Co3 76.8(3)
C18 C19 C20 140.5(7)
C18 C19 Co3 72.0(4)
C20 C19 Co3 137.3(5)
C18 C19 Co4 70.5(4)
C20 C19 Co4 130.8(5)
Co3 C19 Co4 78.2(3)
C25 C20 C21 119.6(7)
C25 C20 C19 120.7(6)
C21 C20 C19 119.7(6)
C22 C21 C20 119.6(7)
C23 C22 C21 121.5(7)
C22 C23 C24 118.6(7)
C25 C24 C23 120.8(7)
C20 C25 C24 119.9(7)
O7 C29 Co3 178.9(7)
O8 C30 Co3 178.4(7)
O9 C31 Co3 177.8(7)
O10 C32 Co4 177.9(7)
O11 C33 Co4 177.9(7)
O12 C34 Co4 176.1(7)

loop_
_geom_bond_atom_site_label_1
_geom_bond_atom_site_label_2
_geom_bond_distance
Co1 C14 1.804(9)
Co1 C12 1.832(8)
Co1 C13 1.835(8)
Co1 C2 1.966(7)
Co1 C1 1.998(7)
Co1 Co2 2.4717(13)
Co2 C17 1.805(8)
Co2 C15 1.810(8)
Co2 C16 1.829(9)
Co2 C2 1.989(7)
Co2 C1 1.992(7)
Co3 C29 1.807(8)
Co3 C30 1.815(8)
Co3 C31 1.818(8)
Co3 C19 1.954(7)
Co3 C18 2.002(7)
Co3 Co4 2.4787(13)
Co4 C34 1.788(8)
Co4 C33 1.807(7)
Co4 C32 1.834(8)
Co4 C19 1.976(7)
Co4 C18 1.988(8)
Si1 C1 1.858(7)
Si1 C9 1.862(7)
Si1 C11 1.869(8)
Si1 C10 1.876(8)
Si2 C18 1.847(8)
Si2 C28 1.853(8)
Si2 C26 1.871(7)
Si2 C27 1.876(8)
O1 C12 1.114(9)
O2 C13 1.116(9)
O3 C14 1.143(9)
O4 C15 1.148(9)
O5 C16 1.115(10)
O6 C17 1.136(9)
O7 C29 1.128(9)
O8 C30 1.139(9)
O9 C31 1.139(9)
O10 C32 1.140(9)
O11 C33 1.136(8)
O12 C34 1.149(9)
C1 C2 1.330(10)
C2 C3 1.463(9)
C3 C8 1.368(10)
C3 C4 1.400(10)
C4 C5 1.384(10)
C5 C6 1.355(10)
C6 C7 1.384(11)
C7 C8 1.395(10)
C18 C19 1.351(10)
C19 C20 1.470(10)
C20 C25 1.390(10)
C20 C21 1.392(10)
C21 C22 1.390(10)
C22 C23 1.378(10)
C23 C24 1.394(11)
C24 C25 1.392(10)

loop_
_geom_torsion_atom_site_label_1
_geom_torsion_atom_site_label_2
_geom_torsion_atom_site_label_3
_geom_torsion_atom_site_label_4
_geom_torsion
C14 Co1 Co2 C17 -7.4(7)
C12 Co1 Co2 C17 121.7(6)
C13 Co1 Co2 C17 -130.5(6)
C2 Co1 Co2 C17 22.4(6)
C1 Co1 Co2 C17 -28.2(6)
C14 Co1 Co2 C15 121.4(5)
C12 Co1 Co2 C15 -109.5(3)
C13 Co1 Co2 C15 -1.7(3)
C2 Co1 Co2 C15 151.2(4)
C1 Co1 Co2 C15 100.6(3)
C14 Co1 Co2 C16 -130.3(5)
C12 Co1 Co2 C16 -1.2(3)
C13 Co1 Co2 C16 106.6(4)
C2 Co1 Co2 C16 -100.5(4)
C1 Co1 Co2 C16 -151.1(4)
C14 Co1 Co2 C2 -29.8(6)
C12 Co1 Co2 C2 99.3(4)
C13 Co1 Co2 C2 -152.9(4)
C1 Co1 Co2 C2 -50.6(4)
C14 Co1 Co2 C1 20.8(5)
C12 Co1 Co2 C1 149.9(3)
C13 Co1 Co2 C1 -102.3(3)
C2 Co1 Co2 C1 50.6(4)
C29 Co3 Co4 C34 5.5(7)
C30 Co3 Co4 C34 130.9(5)
C31 Co3 Co4 C34 -121.6(5)
C19 Co3 Co4 C34 -22.2(5)
C18 Co3 Co4 C34 29.6(5)
C29 Co3 Co4 C33 129.8(5)
C30 Co3 Co4 C33 -104.8(3)
C31 Co3 Co4 C33 2.7(3)
C19 Co3 Co4 C33 102.1(3)
C18 Co3 Co4 C33 154.0(4)
C29 Co3 Co4 C32 -124.0(5)
C30 Co3 Co4 C32 1.4(3)
C31 Co3 Co4 C32 108.9(3)
C19 Co3 Co4 C32 -151.7(3)
C18 Co3 Co4 C32 -99.8(4)
C29 Co3 Co4 C19 27.7(5)
C30 Co3 Co4 C19 153.1(3)
C31 Co3 Co4 C19 -99.4(3)
C18 Co3 Co4 C19 51.8(4)
C29 Co3 Co4 C18 -24.2(5)
C30 Co3 Co4 C18 101.3(4)
C31 Co3 Co4 C18 -151.2(4)
C19 Co3 Co4 C18 -51.8(4)
C9 Si1 C1 C2 175.1(10)
C11 Si1 C1 C2 -64.7(11)
C10 Si1 C1 C2 53.8(12)
C9 Si1 C1 Co2 -56.9(6)
C11 Si1 C1 Co2 63.4(6)
C10 Si1 C1 Co2 -178.2(5)
C9 Si1 C1 Co1 54.8(5)
C11 Si1 C1 Co1 175.0(4)
C10 Si1 C1 Co1 -66.5(5)
C17 Co2 C1 C2 92.9(5)
C15 Co2 C1 C2 -164.1(4)
C16 Co2 C1 C2 -24.3(7)
Co1 Co2 C1 C2 -72.3(4)
C17 Co2 C1 Si1 -61.1(5)
C15 Co2 C1 Si1 41.9(5)
C16 Co2 C1 Si1 -178.4(4)
C2 Co2 C1 Si1 -154.1(8)
Co1 Co2 C1 Si1 133.6(6)
C17 Co2 C1 Co1 165.3(3)
C15 Co2 C1 Co1 -91.7(3)
C16 Co2 C1 Co1 48.0(6)
C2 Co2 C1 Co1 72.3(4)
C14 Co1 C1 C2 -95.8(5)
C12 Co1 C1 C2 22.7(7)
C13 Co1 C1 C2 162.0(5)
Co2 Co1 C1 C2 73.8(4)
C14 Co1 C1 Si1 55.3(5)
C12 Co1 C1 Si1 173.8(4)
C13 Co1 C1 Si1 -46.9(6)
C2 Co1 C1 Si1 151.1(8)
Co2 Co1 C1 Si1 -135.1(6)
C14 Co1 C1 Co2 -169.6(3)
C12 Co1 C1 Co2 -51.2(5)
C13 Co1 C1 Co2 88.2(3)
C2 Co1 C1 Co2 -73.8(4)
Si1 C1 C2 C3 9.7(19)
Co2 C1 C2 C3 -132.1(10)
Co1 C1 C2 C3 145.3(10)
Si1 C1 C2 Co1 -135.5(11)
Co2 C1 C2 Co1 82.6(2)
Si1 C1 C2 Co2 141.8(11)
Co1 C1 C2 Co2 -82.6(2)
C14 Co1 C2 C1 91.9(5)
C12 Co1 C2 C1 -165.5(5)
C13 Co1 C2 C1 -28.1(7)
Co2 Co1 C2 C1 -73.5(4)
C14 Co1 C2 C3 -57.8(8)
C12 Co1 C2 C3 44.9(8)
C13 Co1 C2 C3 -177.8(7)
C1 Co1 C2 C3 -149.7(10)
Co2 Co1 C2 C3 136.8(9)
C14 Co1 C2 Co2 165.4(3)
C12 Co1 C2 Co2 -92.0(3)
C13 Co1 C2 Co2 45.4(6)
C1 Co1 C2 Co2 73.5(4)
C17 Co2 C2 C1 -93.4(5)
C15 Co2 C2 C1 25.3(7)
C16 Co2 C2 C1 164.2(5)
Co1 Co2 C2 C1 74.8(4)
C17 Co2 C2 C3 50.1(7)
C15 Co2 C2 C3 168.7(6)
C16 Co2 C2 C3 -52.4(7)
C1 Co2 C2 C3 143.5(9)
Co1 Co2 C2 C3 -141.7(7)
C17 Co2 C2 Co1 -168.1(3)
C15 Co2 C2 Co1 -49.5(5)
C16 Co2 C2 Co1 89.4(3)
C1 Co2 C2 Co1 -74.8(4)
C1 C2 C3 C8 -170.8(9)
Co1 C2 C3 C8 -42.6(11)
Co2 C2 C3 C8 76.1(9)
C1 C2 C3 C4 10.2(14)
Co1 C2 C3 C4 138.4(7)
Co2 C2 C3 C4 -102.9(8)
C8 C3 C4 C5 0.9(11)
C2 C3 C4 C5 179.9(7)
C3 C4 C5 C6 -1.0(11)
C4 C5 C6 C7 1.4(12)
C5 C6 C7 C8 -1.7(11)
C4 C3 C8 C7 -1.2(11)
C2 C3 C8 C7 179.8(7)
C6 C7 C8 C3 1.6(11)
C14 Co1 C12 O1 85(23)
C13 Co1 C12 O1 -173(100)
C2 Co1 C12 O1 -19(23)
C1 Co1 C12 O1 -34(23)
Co2 Co1 C12 O1 -72(23)
C14 Co1 C13 O2 107(52)
C12 Co1 C13 O2 4(52)
C2 Co1 C13 O2 -132(52)
C1 Co1 C13 O2 -150(52)
Co2 Co1 C13 O2 -98(52)
C12 Co1 C14 O3 58(38)
C13 Co1 C14 O3 -50(38)
C2 Co1 C14 O3 164(38)
C1 Co1 C14 O3 -156(100)
Co2 Co1 C14 O3 -173(100)
C17 Co2 C15 O4 -92(32)
C16 Co2 C15 O4 12(32)
C2 Co2 C15 O4 150(32)
C1 Co2 C15 O4 166(100)
Co1 Co2 C15 O4 113(32)
C17 Co2 C16 O5 -146(9)
C15 Co2 C16 O5 110(9)
C2 Co2 C16 O5 -44(9)
C1 Co2 C16 O5 -29(9)
Co1 Co2 C16 O5 7(9)
C15 Co2 C17 O6 -132(16)
C16 Co2 C17 O6 120(16)
C2 Co2 C17 O6 15(16)
C1 Co2 C17 O6 -25(16)
Co1 Co2 C17 O6 -3(17)
C28 Si2 C18 C19 -172.1(10)
C26 Si2 C18 C19 67.7(11)
C27 Si2 C18 C19 -49.7(12)
C28 Si2 C18 Co4 59.2(6)
C26 Si2 C18 Co4 -61.0(6)
C27 Si2 C18 Co4 -178.3(5)
C28 Si2 C18 Co3 -55.9(6)
C26 Si2 C18 Co3 -176.1(5)
C27 Si2 C18 Co3 66.6(6)
C34 Co4 C18 C19 -93.4(5)
C33 Co4 C18 C19 27.0(7)
C32 Co4 C18 C19 163.6(4)
Co3 Co4 C18 C19 71.3(4)
C34 Co4 C18 Si2 60.0(6)
C33 Co4 C18 Si2 -179.6(4)
C32 Co4 C18 Si2 -43.0(6)
C19 Co4 C18 Si2 153.4(8)
Co3 Co4 C18 Si2 -135.4(7)
C34 Co4 C18 Co3 -164.6(3)
C33 Co4 C18 Co3 -44.2(6)
C32 Co4 C18 Co3 92.4(3)
C19 Co4 C18 Co3 -71.3(4)
C29 Co3 C18 C19 94.8(5)
C30 Co3 C18 C19 -162.2(5)
C31 Co3 C18 C19 -24.2(7)
Co4 Co3 C18 C19 -73.1(4)
C29 Co3 C18 Si2 -53.8(6)
C30 Co3 C18 Si2 49.1(6)
C31 Co3 C18 Si2 -172.9(4)
C19 Co3 C18 Si2 -148.6(8)
Co4 Co3 C18 Si2 138.3(6)
C29 Co3 C18 Co4 167.9(3)
C30 Co3 C18 Co4 -89.1(3)
C31 Co3 C18 Co4 48.8(5)
C19 Co3 C18 Co4 73.1(4)
Si2 C18 C19 C20 -12.1(18)
Co4 C18 C19 C20 131.3(10)
Co3 C18 C19 C20 -145.2(10)
Si2 C18 C19 Co3 133.1(11)
Co4 C18 C19 Co3 -83.5(2)
Si2 C18 C19 Co4 -143.4(11)
Co3 C18 C19 Co4 83.5(2)
C29 Co3 C19 C18 -93.0(5)
C30 Co3 C19 C18 28.0(7)
C31 Co3 C19 C18 164.6(5)
Co4 Co3 C19 C18 73.1(4)
C29 Co3 C19 C20 54.6(8)
C30 Co3 C19 C20 175.6(7)
C31 Co3 C19 C20 -47.8(8)
C18 Co3 C19 C20 147.6(10)
Co4 Co3 C19 C20 -139.2(9)
C29 Co3 C19 Co4 -166.2(3)
C30 Co3 C19 Co4 -45.1(5)
C31 Co3 C19 Co4 91.5(3)
C18 Co3 C19 Co4 -73.1(4)
C34 Co4 C19 C18 93.5(5)
C33 Co4 C19 C18 -163.0(5)
C32 Co4 C19 C18 -26.1(7)
Co3 Co4 C19 C18 -74.8(4)
C34 Co4 C19 C20 -47.4(7)
C33 Co4 C19 C20 56.1(7)
C32 Co4 C19 C20 -167.0(6)
C18 Co4 C19 C20 -140.9(9)
Co3 Co4 C19 C20 144.2(8)
C34 Co4 C19 Co3 168.3(3)
C33 Co4 C19 Co3 -88.1(3)
C32 Co4 C19 Co3 48.7(5)
C18 Co4 C19 Co3 74.8(4)
C18 C19 C20 C25 164.5(9)
Co3 C19 C20 C25 37.7(11)
Co4 C19 C20 C25 -84.8(8)
C18 C19 C20 C21 -15.0(13)
Co3 C19 C20 C21 -141.7(7)
Co4 C19 C20 C21 95.8(8)
C25 C20 C21 C22 0.7(10)
C19 C20 C21 C22 -179.8(6)
C20 C21 C22 C23 -1.6(10)
C21 C22 C23 C24 1.7(10)
C22 C23 C24 C25 -1.0(11)
C21 C20 C25 C24 0.0(10)
C19 C20 C25 C24 -179.4(6)
C23 C24 C25 C20 0.1(10)
C30 Co3 C29 O7 18(38)
C31 Co3 C29 O7 -90(38)
C19 Co3 C29 O7 165(100)
C18 Co3 C29 O7 124(38)
Co4 Co3 C29 O7 143(38)
C29 Co3 C30 O8 64(26)
C31 Co3 C30 O8 167(100)
C19 Co3 C30 O8 -57(26)
C18 Co3 C30 O8 -39(26)
Co4 Co3 C30 O8 -91(26)
C29 Co3 C31 O9 -60(19)
C30 Co3 C31 O9 -163(19)
C19 Co3 C31 O9 44(19)
C18 Co3 C31 O9 59(19)
Co4 Co3 C31 O9 96(19)
C34 Co4 C32 O10 -154(18)
C33 Co4 C32 O10 102(18)
C19 Co4 C32 O10 -35(18)
C18 Co4 C32 O10 -52(18)
Co3 Co4 C32 O10 1(18)
C34 Co4 C33 O11 101(17)
C32 Co4 C33 O11 -155(17)
C19 Co4 C33 O11 -1(17)
C18 Co4 C33 O11 -19(17)
Co3 Co4 C33 O11 -52(17)
C33 Co4 C34 O12 -134(11)
C32 Co4 C34 O12 119(11)
C19 Co4 C34 O12 -28(11)
C18 Co4 C34 O12 13(11)
Co3 Co4 C34 O12 -11(11)
